data_4519374
loop_
_publ_author_name
'Xu, Tingting'
'Li, Yunyun'
'Nikl, Martin'
'Kucerkova, Romana'
'Zhou, Zhengyang'
'Chen, Jie'
'Sun, Yi-Yang'
'Niu, Guangda'
'Tang, Jiang'
'Wang, Qian'
'Ren, Guohao'
'Wu, Yuntao'

_publ_section_title
;
 Lead-Free Zero-Dimensional Organic-Copper(I) Halides as Stable and
 Sensitive X-ray Scintillators.
;
_journal_issue 12
_journal_name_full 'ACS applied materials &amp; interfaces'
_journal_page_first 14157
_journal_page_last 14164
_journal_paper_doi 10.1021/acsami.1c23839
_journal_volume 14
_journal_year 2022
_chemical_formula_moiety 'Br2 Cu, C24 H20 P'
_chemical_formula_sum 'C24 H20 Br2 Cu P'
_chemical_formula_weight 562.73
_space_group_crystal_system monoclinic
_space_group_IT_number 14
_space_group_name_Hall '-P 2ybc'
_space_group_name_H-M_alt 'P 1 21/c 1'
_atom_sites_solution_hydrogens geom
_atom_sites_solution_primary dual
_audit_creation_date 2021-03-11
_audit_creation_method
;
Olex2 1.3
(compiled 2020.11.12 svn.r5f609507 for OlexSys, GUI svn.r6272)
;
_cell_angle_alpha 90
_cell_angle_beta 102.217(9)
_cell_angle_gamma 90
_cell_formula_units_Z 4
_cell_length_a 9.3658(9)
_cell_length_b 18.3538(14)
_cell_length_c 13.6212(12)
_cell_measurement_temperature 293(2)
_cell_volume 2288.4(4)
_computing_molecular_graphics 'Olex2 1.3 (Dolomanov et al., 2009)'
_computing_publication_material 'Olex2 1.3 (Dolomanov et al., 2009)'
_computing_structure_refinement 'SHELXL 2018/3 (Sheldrick, 2015)'
_computing_structure_solution 'SHELXT 2018/2 (Sheldrick, 2018)'
_diffrn_ambient_temperature 293(2)
_diffrn_measured_fraction_theta_full 1.000
_diffrn_measured_fraction_theta_max 1.000
_diffrn_measurement_device_type 'multiwire proportional'
_diffrn_measurement_method 'phi and omega scans'
_diffrn_radiation_monochromator graphite
_diffrn_radiation_type MoK\a
_diffrn_radiation_wavelength 0.71073
_diffrn_reflns_av_R_equivalents 0.0888
_diffrn_reflns_av_unetI/netI 0.0453
_diffrn_reflns_Laue_measured_fraction_full 1.000
_diffrn_reflns_Laue_measured_fraction_max 1.000
_diffrn_reflns_limit_h_max 10
_diffrn_reflns_limit_h_min -10
_diffrn_reflns_limit_k_max 20
_diffrn_reflns_limit_k_min -20
_diffrn_reflns_limit_l_max 15
_diffrn_reflns_limit_l_min -15
_diffrn_reflns_number 30086
_diffrn_reflns_point_group_measured_fraction_full 1.000
_diffrn_reflns_point_group_measured_fraction_max 1.000
_diffrn_reflns_theta_full 23.255
_diffrn_reflns_theta_max 23.255
_diffrn_reflns_theta_min 1.890
_exptl_absorpt_coefficient_mu 4.523
_exptl_absorpt_correction_type none
_exptl_crystal_density_diffrn 1.633
_exptl_crystal_F_000 1112
_refine_diff_density_max 0.424
_refine_diff_density_min -0.391
_refine_diff_density_rms 0.058
_refine_ls_extinction_method none
_refine_ls_goodness_of_fit_ref 1.031
_refine_ls_hydrogen_treatment constr
_refine_ls_matrix_type full
_refine_ls_number_parameters 253
_refine_ls_number_reflns 3287
_refine_ls_number_restraints 0
_refine_ls_restrained_S_all 1.031
_refine_ls_R_factor_all 0.0793
_refine_ls_R_factor_gt 0.0399
_refine_ls_shift/su_max 0.001
_refine_ls_shift/su_mean 0.000
_refine_ls_structure_factor_coef Fsqd
_refine_ls_weighting_details 'w=1/[\s^2^(Fo^2^)+(0.0240P)^2^+1.1244P] where P=(Fo^2^+2Fc^2^)/3'
_refine_ls_weighting_scheme calc
_refine_ls_wR_factor_gt 0.0662
_refine_ls_wR_factor_ref 0.0775
_reflns_Friedel_coverage 0.000
_reflns_number_gt 2190
_reflns_number_total 3287
_reflns_threshold_expression 'I > 2\s(I)'
_cod_data_source_file am1c23839_si_003.cif
_cod_data_source_block PPh4CuBr2
_cod_database_code 4519374
_shelx_shelxl_version_number 2018/3
_shelx_space_group_comment
;
The symmetry employed for this shelxl refinement is uniquely defined
by the following loop, which should always be used as a source of
symmetry information in preference to the above space-group names.
They are only intended as comments.
;
_olex2_refinement_description
;
1. Fixed Uiso
 At 1.2 times of:
  All C(H) groups
2.a Aromatic/amide H refined with riding coordinates:
 C008(H008), C009(H009), C00B(H00B), C00C(H00C), C00D(H00D), C00E(H00E),
 C00F(H00F), C00G(H00G), C00H(H00H), C00I(H00I), C00J(H00J), C00K(H00K),
 C00L(H00L), C00M(H00M), C00N(H00N), C00O(H00O), C00P(H00P), C00Q(H00Q),
 C00R(H00R), C00S(H00S)
;
_olex2_submission_special_instructions 'No special instructions were received'

loop_
_space_group_symop_operation_xyz
'x, y, z'
'-x, y+1/2, -z+1/2'
'-x, -y, -z'
'x, -y-1/2, z-1/2'

loop_
_atom_site_label
_atom_site_type_symbol
_atom_site_fract_x
_atom_site_fract_y
_atom_site_fract_z
_atom_site_U_iso_or_equiv
_atom_site_adp_type
_atom_site_occupancy
_atom_site_site_symmetry_order
_atom_site_calc_flag
_atom_site_refinement_flags_posn
_atom_site_refinement_flags_adp
_atom_site_refinement_flags_occupancy
_atom_site_disorder_assembly
_atom_site_disorder_group
Br01 Br 0.93586(6) 0.70131(3) 0.64851(5) 0.0860(2) Uani 1 1 d . . . . .
Br02 Br 0.73837(7) 0.91416(3) 0.54157(5) 0.0945(2) Uani 1 1 d . . . . .
Cu03 Cu 0.83579(7) 0.80550(3) 0.58615(5) 0.0769(2) Uani 1 1 d . . . . .
P004 P 0.36447(12) 0.66760(6) 0.47693(9) 0.0452(3) Uani 1 1 d . . . . .
C005 C 0.2327(4) 0.6066(2) 0.4052(3) 0.0437(11) Uani 1 1 d . . . . .
C006 C 0.5149(5) 0.6707(2) 0.4147(3) 0.0466(11) Uani 1 1 d . . . . .
C007 C 0.4209(5) 0.6334(2) 0.6021(3) 0.0454(11) Uani 1 1 d . . . . .
C008 C 0.5779(5) 0.7357(2) 0.3953(3) 0.0563(13) Uani 1 1 d . . . . .
H008 H 0.542809 0.779780 0.414294 0.068 Uiso 1 1 calc R U . . .
C009 C 0.1833(5) 0.5458(2) 0.4472(3) 0.0538(12) Uani 1 1 d . . . . .
H009 H 0.215697 0.536665 0.515489 0.065 Uiso 1 1 calc R U . . .
C00A C 0.2877(5) 0.7562(2) 0.4841(4) 0.0541(13) Uani 1 1 d . . . . .
C00B C 0.5581(5) 0.6039(2) 0.6386(4) 0.0582(13) Uani 1 1 d . . . . .
H00B H 0.627659 0.603185 0.598977 0.070 Uiso 1 1 calc R U . . .
C00C C 0.1510(6) 0.7746(3) 0.4308(4) 0.0636(14) Uani 1 1 d . . . . .
H00C H 0.095291 0.740272 0.389287 0.076 Uiso 1 1 calc R U . . .
C00D C 0.1832(5) 0.6190(3) 0.3025(4) 0.0604(13) Uani 1 1 d . . . . .
H00D H 0.216503 0.659368 0.272634 0.073 Uiso 1 1 calc R U . . .
C00E C 0.3198(5) 0.6346(3) 0.6635(4) 0.0623(14) Uani 1 1 d . . . . .
H00E H 0.228494 0.655553 0.640098 0.075 Uiso 1 1 calc R U . . .
C00F C 0.7474(6) 0.6698(3) 0.3198(4) 0.0706(15) Uani 1 1 d . . . . .
H00F H 0.826729 0.669830 0.288684 0.085 Uiso 1 1 calc R U . . .
C00G C 0.5687(5) 0.6054(2) 0.3852(4) 0.0645(14) Uani 1 1 d . . . . .
H00G H 0.526132 0.561464 0.397503 0.077 Uiso 1 1 calc R U . . .
C00H C 0.0859(5) 0.4979(3) 0.3890(4) 0.0696(15) Uani 1 1 d . . . . .
H00H H 0.053674 0.456625 0.417539 0.084 Uiso 1 1 calc R U . . .
C00I C 0.6935(6) 0.7343(3) 0.3474(4) 0.0713(15) Uani 1 1 d . . . . .
H00I H 0.735758 0.777958 0.333490 0.086 Uiso 1 1 calc R U . . .
C00J C 0.3530(6) 0.6053(3) 0.7578(4) 0.0707(15) Uani 1 1 d . . . . .
H00J H 0.283999 0.605898 0.797881 0.085 Uiso 1 1 calc R U . . .
C00K C 0.0862(6) 0.5723(3) 0.2458(4) 0.0697(15) Uani 1 1 d . . . . .
H00K H 0.052597 0.581266 0.177572 0.084 Uiso 1 1 calc R U . . .
C00L C 0.6844(6) 0.6056(3) 0.3380(4) 0.0791(16) Uani 1 1 d . . . . .
H00L H 0.719995 0.561885 0.318343 0.095 Uiso 1 1 calc R U . . .
C00M C 0.0382(5) 0.5124(3) 0.2888(5) 0.0746(16) Uani 1 1 d . . . . .
H00M H -0.028049 0.480921 0.249406 0.089 Uiso 1 1 calc R U . . .
C00N C 0.4882(7) 0.5749(3) 0.7936(4) 0.0733(16) Uani 1 1 d . . . . .
H00N H 0.510077 0.554107 0.857313 0.088 Uiso 1 1 calc R U . . .
C00O C 0.0954(7) 0.8436(3) 0.4382(5) 0.0804(17) Uani 1 1 d . . . . .
H00O H 0.002467 0.855150 0.401851 0.096 Uiso 1 1 calc R U . . .
C00P C 0.3694(6) 0.8077(3) 0.5467(4) 0.0777(16) Uani 1 1 d . . . . .
H00P H 0.461396 0.796110 0.584599 0.093 Uiso 1 1 calc R U . . .
C00Q C 0.5904(6) 0.5753(3) 0.7352(4) 0.0750(16) Uani 1 1 d . . . . .
H00Q H 0.682779 0.556134 0.760527 0.090 Uiso 1 1 calc R U . . .
C00R C 0.1744(8) 0.8942(3) 0.4975(5) 0.089(2) Uani 1 1 d . . . . .
H00R H 0.136317 0.940640 0.501538 0.107 Uiso 1 1 calc R U . . .
C00S C 0.3102(8) 0.8776(3) 0.5515(5) 0.091(2) Uani 1 1 d . . . . .
H00S H 0.364323 0.912972 0.592029 0.110 Uiso 1 1 calc R U . . .

loop_
_atom_site_aniso_label
_atom_site_aniso_U_11
_atom_site_aniso_U_22
_atom_site_aniso_U_33
_atom_site_aniso_U_23
_atom_site_aniso_U_13
_atom_site_aniso_U_12
Br01 0.0777(4) 0.0664(4) 0.1174(5) 0.0040(3) 0.0280(4) 0.0152(3)
Br02 0.0945(5) 0.0647(4) 0.1040(5) 0.0123(3) -0.0250(4) -0.0049(3)
Cu03 0.0766(5) 0.0640(4) 0.0854(5) 0.0036(4) 0.0064(4) -0.0005(4)
P004 0.0419(7) 0.0414(7) 0.0535(7) -0.0012(6) 0.0128(6) -0.0018(6)
C005 0.039(3) 0.043(3) 0.048(3) -0.002(2) 0.007(2) 0.000(2)
C006 0.046(3) 0.046(3) 0.051(3) 0.000(2) 0.017(2) -0.006(2)
C007 0.048(3) 0.045(3) 0.045(3) -0.005(2) 0.012(2) -0.004(2)
C008 0.055(3) 0.053(3) 0.064(3) -0.001(3) 0.020(3) -0.003(3)
C009 0.054(3) 0.051(3) 0.059(3) -0.001(3) 0.016(2) -0.004(3)
C00A 0.051(3) 0.042(3) 0.075(4) -0.003(3) 0.026(3) -0.002(2)
C00B 0.049(3) 0.057(3) 0.069(4) -0.003(3) 0.013(3) 0.003(3)
C00C 0.068(4) 0.051(3) 0.078(4) 0.007(3) 0.029(3) 0.005(3)
C00D 0.062(3) 0.058(3) 0.060(4) 0.001(3) 0.010(3) 0.001(3)
C00E 0.053(3) 0.081(4) 0.052(4) -0.009(3) 0.009(3) 0.000(3)
C00F 0.063(3) 0.082(4) 0.075(4) -0.004(3) 0.035(3) -0.005(3)
C00G 0.072(4) 0.044(3) 0.089(4) -0.006(3) 0.042(3) -0.007(3)
C00H 0.069(4) 0.058(3) 0.089(4) -0.021(3) 0.031(3) -0.022(3)
C00I 0.075(4) 0.059(3) 0.088(4) 0.005(3) 0.036(3) -0.016(3)
C00J 0.075(4) 0.091(4) 0.050(4) -0.008(3) 0.022(3) -0.012(3)
C00K 0.063(4) 0.084(4) 0.055(3) -0.006(3) -0.002(3) 0.006(3)
C00L 0.083(4) 0.068(4) 0.100(5) -0.011(3) 0.050(4) 0.000(3)
C00M 0.046(3) 0.091(5) 0.087(5) -0.042(4) 0.015(3) -0.011(3)
C00N 0.093(5) 0.074(4) 0.048(3) 0.004(3) 0.006(3) -0.008(3)
C00O 0.084(4) 0.058(4) 0.112(5) 0.017(4) 0.047(4) 0.019(3)
C00P 0.071(4) 0.062(4) 0.103(4) -0.023(3) 0.027(3) -0.004(3)
C00Q 0.068(4) 0.075(4) 0.073(4) 0.004(3) -0.005(3) 0.012(3)
C00R 0.117(6) 0.049(4) 0.121(6) 0.009(4) 0.070(5) 0.016(4)
C00S 0.114(6) 0.055(4) 0.120(6) -0.028(4) 0.057(5) -0.014(4)

loop_
_atom_type_symbol
_atom_type_description
_atom_type_scat_dispersion_real
_atom_type_scat_dispersion_imag
_atom_type_scat_source
C C 0.0033 0.0016 'International Tables Vol C Tables 4.2.6.8 and 6.1.1.4'
H H 0.0000 0.0000 'International Tables Vol C Tables 4.2.6.8 and 6.1.1.4'
Br Br -0.2901 2.4595 'International Tables Vol C Tables 4.2.6.8 and 6.1.1.4'
Cu Cu 0.3201 1.2651 'International Tables Vol C Tables 4.2.6.8 and 6.1.1.4'
P P 0.1023 0.0942 'International Tables Vol C Tables 4.2.6.8 and 6.1.1.4'

loop_
_geom_angle_atom_site_label_1
_geom_angle_atom_site_label_2
_geom_angle_atom_site_label_3
_geom_angle
_geom_angle_site_symmetry_1
_geom_angle_site_symmetry_3
_geom_angle_publ_flag
Br01 Cu03 Br02 173.50(4) . . ?
C006 P004 C005 106.4(2) . . ?
C007 P004 C005 109.3(2) . . ?
C007 P004 C006 111.0(2) . . ?
C00A P004 C005 111.0(2) . . ?
C00A P004 C006 111.2(2) . . ?
C00A P004 C007 107.9(2) . . ?
C009 C005 P004 122.1(3) . . ?
C009 C005 C00D 118.6(4) . . ?
C00D C005 P004 119.2(3) . . ?
C008 C006 P004 122.0(3) . . ?
C008 C006 C00G 119.5(4) . . ?
C00G C006 P004 118.5(3) . . ?
C00B C007 P004 122.9(4) . . ?
C00B C007 C00E 119.2(4) . . ?
C00E C007 P004 117.8(4) . . ?
C006 C008 H008 120.5 . . ?
C00I C008 C006 119.1(4) . . ?
C00I C008 H008 120.5 . . ?
C005 C009 H009 119.6 . . ?
C005 C009 C00H 120.9(5) . . ?
C00H C009 H009 119.6 . . ?
C00C C00A P004 122.4(4) . . ?
C00C C00A C00P 119.1(4) . . ?
C00P C00A P004 118.5(4) . . ?
C007 C00B H00B 120.4 . . ?
C007 C00B C00Q 119.1(5) . . ?
C00Q C00B H00B 120.4 . . ?
C00A C00C H00C 119.6 . . ?
C00A C00C C00O 120.8(5) . . ?
C00O C00C H00C 119.6 . . ?
C005 C00D H00D 119.8 . . ?
C00K C00D C005 120.3(5) . . ?
C00K C00D H00D 119.8 . . ?
C007 C00E H00E 119.6 . . ?
C00J C00E C007 120.7(5) . . ?
C00J C00E H00E 119.6 . . ?
C00I C00F H00F 120.1 . . ?
C00L C00F H00F 120.1 . . ?
C00L C00F C00I 119.9(5) . . ?
C006 C00G H00G 119.9 . . ?
C00L C00G C006 120.2(4) . . ?
C00L C00G H00G 119.9 . . ?
C009 C00H H00H 120.6 . . ?
C00M C00H C009 118.9(5) . . ?
C00M C00H H00H 120.6 . . ?
C008 C00I H00I 119.4 . . ?
C00F C00I C008 121.2(5) . . ?
C00F C00I H00I 119.4 . . ?
C00E C00J H00J 119.9 . . ?
C00E C00J C00N 120.2(5) . . ?
C00N C00J H00J 119.9 . . ?
C00D C00K H00K 119.9 . . ?
C00D C00K C00M 120.2(5) . . ?
C00M C00K H00K 119.9 . . ?
C00F C00L C00G 120.2(5) . . ?
C00F C00L H00L 119.9 . . ?
C00G C00L H00L 119.9 . . ?
C00H C00M H00M 119.5 . . ?
C00K C00M C00H 121.1(5) . . ?
C00K C00M H00M 119.5 . . ?
C00J C00N H00N 120.1 . . ?
C00Q C00N C00J 119.8(5) . . ?
C00Q C00N H00N 120.1 . . ?
C00C C00O H00O 119.7 . . ?
C00R C00O C00C 120.6(6) . . ?
C00R C00O H00O 119.7 . . ?
C00A C00P H00P 120.7 . . ?
C00A C00P C00S 118.6(5) . . ?
C00S C00P H00P 120.7 . . ?
C00B C00Q H00Q 119.5 . . ?
C00N C00Q C00B 120.9(5) . . ?
C00N C00Q H00Q 119.5 . . ?
C00O C00R H00R 119.9 . . ?
C00O C00R C00S 120.1(6) . . ?
C00S C00R H00R 119.9 . . ?
C00P C00S H00S 119.6 . . ?
C00R C00S C00P 120.8(6) . . ?
C00R C00S H00S 119.6 . . ?

loop_
_geom_bond_atom_site_label_1
_geom_bond_atom_site_label_2
_geom_bond_distance
_geom_bond_site_symmetry_2
_geom_bond_publ_flag
Br01 Cu03 2.2181(8) . ?
Br02 Cu03 2.2235(8) . ?
P004 C005 1.795(4) . ?
P004 C006 1.792(4) . ?
P004 C007 1.789(4) . ?
P004 C00A 1.788(4) . ?
C005 C009 1.378(6) . ?
C005 C00D 1.397(6) . ?
C006 C008 1.381(6) . ?
C006 C00G 1.394(6) . ?
C007 C00B 1.387(6) . ?
C007 C00E 1.389(6) . ?
C008 H008 0.9300 . ?
C008 C00I 1.378(6) . ?
C009 H009 0.9300 . ?
C009 C00H 1.389(6) . ?
C00A C00C 1.375(6) . ?
C00A C00P 1.389(6) . ?
C00B H00B 0.9300 . ?
C00B C00Q 1.389(6) . ?
C00C H00C 0.9300 . ?
C00C C00O 1.380(6) . ?
C00D H00D 0.9300 . ?
C00D C00K 1.364(6) . ?
C00E H00E 0.9300 . ?
C00E C00J 1.367(6) . ?
C00F H00F 0.9300 . ?
C00F C00I 1.370(6) . ?
C00F C00L 1.364(6) . ?
C00G H00G 0.9300 . ?
C00G C00L 1.372(6) . ?
C00H H00H 0.9300 . ?
C00H C00M 1.369(7) . ?
C00I H00I 0.9300 . ?
C00J H00J 0.9300 . ?
C00J C00N 1.375(7) . ?
C00K H00K 0.9300 . ?
C00K C00M 1.367(7) . ?
C00L H00L 0.9300 . ?
C00M H00M 0.9300 . ?
C00N H00N 0.9300 . ?
C00N C00Q 1.368(7) . ?
C00O H00O 0.9300 . ?
C00O C00R 1.346(7) . ?
C00P H00P 0.9300 . ?
C00P C00S 1.406(7) . ?
C00Q H00Q 0.9300 . ?
C00R H00R 0.9300 . ?
C00R C00S 1.362(8) . ?
C00S H00S 0.9300 . ?

loop_
_geom_torsion_atom_site_label_1
_geom_torsion_atom_site_label_2
_geom_torsion_atom_site_label_3
_geom_torsion_atom_site_label_4
_geom_torsion
_geom_torsion_site_symmetry_1
_geom_torsion_site_symmetry_2
_geom_torsion_site_symmetry_3
_geom_torsion_site_symmetry_4
_geom_torsion_publ_flag
P004 C005 C009 C00H -177.3(3) . . . . ?
P004 C005 C00D C00K 178.2(4) . . . . ?
P004 C006 C008 C00I 179.9(4) . . . . ?
P004 C006 C00G C00L -179.6(4) . . . . ?
P004 C007 C00B C00Q -176.8(3) . . . . ?
P004 C007 C00E C00J 176.0(4) . . . . ?
P004 C00A C00C C00O -179.9(4) . . . . ?
P004 C00A C00P C00S 179.2(4) . . . . ?
C005 P004 C006 C008 133.3(4) . . . . ?
C005 P004 C006 C00G -46.5(4) . . . . ?
C005 P004 C007 C00B 108.4(4) . . . . ?
C005 P004 C007 C00E -69.3(4) . . . . ?
C005 P004 C00A C00C -6.9(5) . . . . ?
C005 P004 C00A C00P 172.5(4) . . . . ?
C005 C009 C00H C00M -0.6(7) . . . . ?
C005 C00D C00K C00M -0.9(7) . . . . ?
C006 P004 C005 C009 122.7(4) . . . . ?
C006 P004 C005 C00D -54.3(4) . . . . ?
C006 P004 C007 C00B -8.6(4) . . . . ?
C006 P004 C007 C00E 173.7(3) . . . . ?
C006 P004 C00A C00C 111.3(4) . . . . ?
C006 P004 C00A C00P -69.2(4) . . . . ?
C006 C008 C00I C00F -0.6(8) . . . . ?
C006 C00G C00L C00F 0.0(8) . . . . ?
C007 P004 C005 C009 2.8(4) . . . . ?
C007 P004 C005 C00D -174.3(3) . . . . ?
C007 P004 C006 C008 -107.9(4) . . . . ?
C007 P004 C006 C00G 72.3(4) . . . . ?
C007 P004 C00A C00C -126.7(4) . . . . ?
C007 P004 C00A C00P 52.8(4) . . . . ?
C007 C00B C00Q C00N 1.1(7) . . . . ?
C007 C00E C00J C00N 0.7(8) . . . . ?
C008 C006 C00G C00L 0.6(7) . . . . ?
C009 C005 C00D C00K 1.0(7) . . . . ?
C009 C00H C00M C00K 0.8(8) . . . . ?
C00A P004 C005 C009 -116.2(4) . . . . ?
C00A P004 C005 C00D 66.8(4) . . . . ?
C00A P004 C006 C008 12.2(4) . . . . ?
C00A P004 C006 C00G -167.6(4) . . . . ?
C00A P004 C007 C00B -130.8(4) . . . . ?
C00A P004 C007 C00E 51.5(4) . . . . ?
C00A C00C C00O C00R 0.3(8) . . . . ?
C00A C00P C00S C00R 1.2(9) . . . . ?
C00B C007 C00E C00J -1.8(7) . . . . ?
C00C C00A C00P C00S -1.4(7) . . . . ?
C00C C00O C00R C00S -0.5(9) . . . . ?
C00D C005 C009 C00H -0.3(7) . . . . ?
C00D C00K C00M C00H -0.1(8) . . . . ?
C00E C007 C00B C00Q 0.9(7) . . . . ?
C00E C00J C00N C00Q 1.2(8) . . . . ?
C00G C006 C008 C00I -0.3(7) . . . . ?
C00I C00F C00L C00G -1.0(8) . . . . ?
C00J C00N C00Q C00B -2.1(8) . . . . ?
C00L C00F C00I C008 1.3(8) . . . . ?
C00O C00R C00S C00P -0.3(9) . . . . ?
C00P C00A C00C C00O 0.6(7) . . . . ?
